data_9007157
loop_
_publ_author_name
'Camara, F.'
'Iezzi, G.'
'Oberti, R.'

_publ_section_title
;
 HT-XRD study of synthetic ferrian magnesian spodumene: the effect of
 site dimension on the P2_1/c - C2/c phase transition
 Sample: T = 95 C
;
_journal_name_full 'Physics and Chemistry of Minerals'
_journal_page_first 20
_journal_page_last 30
_journal_paper_doi 10.1007/s00269-002-0287-x
_journal_volume 30
_journal_year 2003
_chemical_formula_structural (Li.85Mg.09Fe.06)(Fe.85Mg.15)Si2O6
_chemical_formula_sum 'Fe0.91 Li0.85 Mg0.24 O6 Si2'
_space_group_IT_number 14
_symmetry_space_group_name_Hall '-P 2ybc'
_symmetry_space_group_name_H-M 'P 1 21/c 1'
_cell_angle_alpha 90
_cell_angle_beta 110.09
_cell_angle_gamma 90
_cell_length_a 9.672
_cell_length_b 8.697
_cell_length_c 5.281
_cell_formula_units_Z 4
_cell_volume 417.195
_database_code_amcsd 0008742
_diffrn_ambient_temperature 368.15
_exptl_crystal_density_diffrn 3.419
_cod_original_formula_sum 'Li.85 Mg.24 Fe.91 Si2 O6'
_cod_database_code 9007157
_amcsd_formula_title (Li.85Mg.09Fe.06)(Fe.85Mg.15)Si2O6

loop_
_space_group_symop_operation_xyz
x,y,z
x,1/2-y,1/2+z
-x,1/2+y,1/2-z
-x,-y,-z

loop_
_atom_site_label
_atom_site_fract_x
_atom_site_fract_y
_atom_site_fract_z
_atom_site_occupancy
_atom_site_U_iso_or_equiv
LiM2 0.25160 0.01560 0.23700 0.85000 0.01600
MgM2 0.25160 0.01560 0.23700 0.09000 0.01600
FeM2 0.25160 0.01560 0.23700 0.06000 0.01600
FeM1 0.25010 0.64830 0.24020 0.85000 0.00500
MgM1 0.25010 0.64830 0.24020 0.15000 0.00500
SiA 0.04630 0.33910 0.27470 1.00000 0.00400
SiB 0.54730 0.83940 0.25720 1.00000 0.00400
O1A 0.86680 0.33400 0.15970 1.00000 0.00600
O1B 0.36750 0.83640 0.14140 1.00000 0.00600
O2A 0.11800 0.50750 0.32170 1.00000 0.01000
O2B 0.62030 0.00400 0.34370 1.00000 0.01100
O3A 0.10740 0.26170 0.57690 1.00000 0.00700
O3B 0.60400 0.73400 0.52570 1.00000 0.01300

loop_
_cod_related_entry_id
_cod_related_entry_database
_cod_related_entry_code
1 AMCSD 0008742
